data_2310602
loop_
_publ_author_name
'Hilmer, W.'

_publ_section_title
;
 Die Kristallstruktur von Lithiumpolyarsenat (Li As O3)x
;
_journal_name_full 'Acta Crystallographica (1,1948-23,1967)'
_journal_page_first 87
_journal_page_last 88
_journal_volume 9
_journal_year 1956
_chemical_formula_sum 'As Li O3'
_chemical_name_systematic 'Li (As O3)'
_space_group_IT_number 15
_symmetry_space_group_name_Hall '-C 2yc'
_symmetry_space_group_name_H-M 'C 1 2/c 1'
_cell_angle_alpha 90
_cell_angle_beta 110.53
_cell_angle_gamma 90
_cell_formula_units_Z 8
_cell_length_a 10.18
_cell_length_b 9.43
_cell_length_c 5.25
_cell_volume 471.978
_citation_journal_id_ASTM ACCRA9
_cod_data_source_file Hilmer_ACCRA9_1956_183.cif
_cod_data_source_block As1Li1O3
_cod_original_cell_volume 471.9775
_cod_original_formula_sum 'As1 Li1 O3'
_cod_database_code 2310602

loop_
_symmetry_equiv_pos_as_xyz
x,y,z
-x,y,-z+1/2
-x,-y,-z
x,-y,z-1/2
x+1/2,y+1/2,z
-x+1/2,y+1/2,-z+1/2
-x+1/2,-y+1/2,-z
x+1/2,-y+1/2,z-1/2

loop_
_atom_site_label
_atom_site_type_symbol
_atom_site_fract_x
_atom_site_fract_y
_atom_site_fract_z
_atom_site_occupancy
_atom_site_U_iso_or_equiv
O3 O-2 0.131 0.475 0.952 1 0.0
Li2 Li+1 0 -0.22 0.75 1 0.0
O2 O-2 0.125 0.255 0.65 1 0.0
Li1 Li+1 0 0.111 0.75 1 0.0
As1 As+5 0.206 0.404 0.732 1 0.0
O1 O-2 0.372 0.409 0.881 1 0.0
